data_7133417
loop_
_publ_author_name
'Li, Kai'
'Zhao, Zhengxing'
'Qin, Wenling'
'Liu, Yidong'
'Yan, Hailong'

_publ_section_title
;
 Catalytic asymmetric construction of bridged bicyclo[<i>m</i>.3.1] rings
 using an intramolecular Diels-Alder reaction.
;
_journal_issue 71
_journal_name_full 'Chemical communications (Cambridge, England)'
_journal_page_first 9570
_journal_page_last 9573
_journal_paper_doi 10.1039/d4cc02850c
_journal_volume 60
_journal_year 2024
_chemical_absolute_configuration ad
_chemical_formula_moiety 'C23 H21 Br O Si'
_chemical_formula_sum 'C23 H21 Br O Si'
_chemical_formula_weight 421.40
_space_group_crystal_system orthorhombic
_space_group_IT_number 19
_space_group_name_Hall 'P 2ac 2ab'
_space_group_name_H-M_alt 'P 21 21 21'
_atom_sites_solution_hydrogens geom
_atom_sites_solution_primary dual
_audit_creation_date 2022-01-17
_audit_creation_method
;
Olex2 1.5
(compiled 2021.10.07 svn.r9718050b for OlexSys, GUI svn.r6410)
;
_audit_update_record
;
2022-02-11 deposited with the CCDC.	2024-07-23 downloaded from the CCDC.
;
_cell_angle_alpha 90
_cell_angle_beta 90
_cell_angle_gamma 90
_cell_formula_units_Z 4
_cell_length_a 8.6383(3)
_cell_length_b 12.6159(5)
_cell_length_c 17.6123(7)
_cell_measurement_reflns_used 3019
_cell_measurement_temperature 293(2)
_cell_measurement_theta_max 27.7660
_cell_measurement_theta_min 4.1480
_cell_volume 1919.39(13)
_computing_cell_refinement 'CrysAlisPro 1.171.41.117a (Rigaku OD, 2021)'
_computing_data_collection 'CrysAlisPro 1.171.41.117a (Rigaku OD, 2021)'
_computing_data_reduction 'CrysAlisPro 1.171.41.117a (Rigaku OD, 2021)'
_computing_molecular_graphics 'Olex2 1.5 (Dolomanov et al., 2009)'
_computing_publication_material 'Olex2 1.5 (Dolomanov et al., 2009)'
_computing_structure_refinement 'SHELXL 2018/3 (Sheldrick, 2015)'
_computing_structure_solution 'SHELXT 2018/2 (Sheldrick, 2018)'
_diffrn_ambient_temperature 293(2)
_diffrn_detector 'CCD plate'
_diffrn_detector_area_resol_mean 16.0892
_diffrn_detector_type Eos
_diffrn_measured_fraction_theta_full 0.996
_diffrn_measured_fraction_theta_max 0.901
_diffrn_measurement_details
;
List of Runs (angles in degrees, time in seconds):

  # Type    Start    End  Width  t~exp~   \w     \q     \k     \f   Frames
#--------------------------------------------------------------------------
  1  \w     -6.00  83.00   1.00    6.95    --   18.58  38.00   0.00   89
  2  \w    -21.00  66.00   1.00    6.95    --   18.58  19.00 -60.00   87
  3  \w    -38.00  -9.00   1.00    6.95    --  -18.78 -77.00   0.00   29
;
_diffrn_measurement_device 'four-circle diffractometer'
_diffrn_measurement_device_type 'SuperNova, Single source at offset/far, Eos'
_diffrn_measurement_method '\w scans'
_diffrn_orient_matrix_type 'CrysAlisPro convention (1999,Acta A55,543-557)'
_diffrn_orient_matrix_UB_11 -0.0094258000
_diffrn_orient_matrix_UB_12 -0.0203312000
_diffrn_orient_matrix_UB_13 -0.0372815000
_diffrn_orient_matrix_UB_21 0.0144679000
_diffrn_orient_matrix_UB_22 -0.0519480000
_diffrn_orient_matrix_UB_23 0.0136463000
_diffrn_orient_matrix_UB_31 -0.0802296000
_diffrn_orient_matrix_UB_32 -0.0069998000
_diffrn_orient_matrix_UB_33 0.0068964000
_diffrn_radiation_monochromator mirror
_diffrn_radiation_probe x-ray
_diffrn_radiation_type 'Mo K\a'
_diffrn_radiation_wavelength 0.71073
_diffrn_reflns_av_R_equivalents 0.0294
_diffrn_reflns_av_unetI/netI 0.0573
_diffrn_reflns_Laue_measured_fraction_full 0.996
_diffrn_reflns_Laue_measured_fraction_max 0.901
_diffrn_reflns_limit_h_max 11
_diffrn_reflns_limit_h_min -6
_diffrn_reflns_limit_k_max 15
_diffrn_reflns_limit_k_min -16
_diffrn_reflns_limit_l_max 23
_diffrn_reflns_limit_l_min -21
_diffrn_reflns_number 8032
_diffrn_reflns_point_group_measured_fraction_full 0.997
_diffrn_reflns_point_group_measured_fraction_max 0.853
_diffrn_reflns_theta_full 25.242
_diffrn_reflns_theta_max 28.995
_diffrn_reflns_theta_min 3.431
_diffrn_source 'micro-focus sealed X-ray tube'
_diffrn_source_type 'SuperNova (Mo) X-ray Source'
_exptl_absorpt_coefficient_mu 2.213
_exptl_absorpt_correction_T_max 1.00000
_exptl_absorpt_correction_T_min 0.80586
_exptl_absorpt_correction_type multi-scan
_exptl_absorpt_process_details
;
CrysAlisPro 1.171.41.117a (Rigaku Oxford Diffraction, 2021)
Empirical absorption correction using spherical harmonics,
implemented in SCALE3 ABSPACK scaling algorithm.
;
_exptl_crystal_colour 'clear light colourless'
_exptl_crystal_colour_lustre clear
_exptl_crystal_colour_modifier light
_exptl_crystal_colour_primary colourless
_exptl_crystal_density_diffrn 1.458
_exptl_crystal_description block
_exptl_crystal_F_000 864
_exptl_crystal_size_max 0.38
_exptl_crystal_size_mid 0.35
_exptl_crystal_size_min 0.33
_refine_diff_density_max 0.261
_refine_diff_density_min -0.413
_refine_diff_density_rms 0.075
_refine_ls_abs_structure_details
;
 Flack x determined using 1203 quotients [(I+)-(I-)]/[(I+)+(I-)]
 (Parsons, Flack and Wagner, Acta Cryst. B69 (2013) 249-259).
;
_refine_ls_abs_structure_Flack -0.009(6)
_refine_ls_extinction_method none
_refine_ls_goodness_of_fit_ref 1.039
_refine_ls_hydrogen_treatment constr
_refine_ls_matrix_type full
_refine_ls_number_parameters 237
_refine_ls_number_reflns 4349
_refine_ls_number_restraints 0
_refine_ls_restrained_S_all 1.039
_refine_ls_R_factor_all 0.0573
_refine_ls_R_factor_gt 0.0398
_refine_ls_shift/su_max 0.000
_refine_ls_shift/su_mean 0.000
_refine_ls_structure_factor_coef Fsqd
_refine_ls_weighting_details 'w=1/[\s^2^(Fo^2^)+(0.0302P)^2^] where P=(Fo^2^+2Fc^2^)/3'
_refine_ls_weighting_scheme calc
_refine_ls_wR_factor_gt 0.0728
_refine_ls_wR_factor_ref 0.0805
_reflns_Friedel_coverage 0.671
_reflns_Friedel_fraction_full 0.999
_reflns_Friedel_fraction_max 0.789
_reflns_number_gt 3532
_reflns_number_total 4349
_reflns_threshold_expression 'I > 2\s(I)'
_cod_data_source_file d4cc02850c2.cif
_cod_data_source_block 20220117-zzx-lk-671-c
_cod_depositor_comments 'Adding full bibliography for 7133411--7133420.cif.'
_cod_database_code 7133417
_shelx_shelxl_version_number 2018/3
_chemical_oxdiff_formula 'C H O Br Si'
_shelx_space_group_comment
;
The symmetry employed for this shelxl refinement is uniquely defined
by the following loop, which should always be used as a source of
symmetry information in preference to the above space-group names.
They are only intended as comments.
;
_shelx_estimated_absorpt_t_max 0.529
_shelx_estimated_absorpt_t_min 0.487
_olex2_refinement_description
;
1. Fixed Uiso
 At 1.2 times of:
  All C(H) groups, All C(H,H) groups
 At 1.5 times of:
  All C(H,H,H) groups
2.a Ternary CH refined with riding coordinates:
 C13(H13)
2.b Secondary CH2 refined with riding coordinates:
 C12(H12A,H12B), C14(H14A,H14B)
2.c Aromatic/amide H refined with riding coordinates:
 C2(H2), C21(H21), C3(H3), C20(H20), C18(H18), C7(H7), C19(H19), C8(H8),
 C5(H5), C4(H4)
2.d Idealised Me refined as rotating group:
 C15(H15A,H15B,H15C), C16(H16A,H16B,H16C)
;
_olex2_submission_special_instructions 'No special instructions were received'
_oxdiff_exptl_absorpt_empirical_details
;
Empirical correction (ABSPACK) includes:
- Absorption correction using spherical harmonics
- Frame scaling
;
_oxdiff_exptl_absorpt_empirical_full_max 1.326
_oxdiff_exptl_absorpt_empirical_full_min 0.745

loop_
_space_group_symop_operation_xyz
'x, y, z'
'-x+1/2, -y, z+1/2'
'-x, y+1/2, -z+1/2'
'x+1/2, -y+1/2, -z'

loop_
_atom_site_label
_atom_site_type_symbol
_atom_site_fract_x
_atom_site_fract_y
_atom_site_fract_z
_atom_site_U_iso_or_equiv
_atom_site_adp_type
_atom_site_occupancy
_atom_site_site_symmetry_order
_atom_site_calc_flag
_atom_site_refinement_flags_posn
_atom_site_refinement_flags_adp
_atom_site_refinement_flags_occupancy
_atom_site_disorder_assembly
_atom_site_disorder_group
Br1 Br 0.16630(5) 0.49596(4) 0.36026(2) 0.04223(15) Uani 1 1 d . . . . .
Si1 Si 0.47552(13) 0.60845(9) 0.55355(8) 0.0325(3) Uani 1 1 d . . . . .
O1 O 0.6971(3) 0.3590(2) 0.44049(18) 0.0390(8) Uani 1 1 d . . . . .
C11 C 0.3692(4) 0.3688(3) 0.4489(2) 0.0245(9) Uani 1 1 d . . . . .
C23 C 0.2557(4) 0.4407(3) 0.4520(2) 0.0234(9) Uani 1 1 d . . . . .
C2 C 0.2083(5) 0.2383(3) 0.3255(2) 0.0310(10) Uani 1 1 d . . . . .
H2 H 0.147081 0.269536 0.362690 0.037 Uiso 1 1 calc R U . . .
C10 C 0.4466(4) 0.3202(3) 0.3826(2) 0.0250(9) Uani 1 1 d . . . . .
C22 C 0.1898(4) 0.4880(3) 0.5223(2) 0.0260(8) Uani 1 1 d . . . . .
C1 C 0.3698(5) 0.2590(3) 0.3246(2) 0.0276(9) Uani 1 1 d . . . . .
C21 C 0.0359(4) 0.4610(3) 0.5408(2) 0.0317(10) Uani 1 1 d . . . . .
H21 H -0.022416 0.420503 0.507157 0.038 Uiso 1 1 calc R U . . .
C12 C 0.4657(5) 0.3484(3) 0.5188(2) 0.0271(9) Uani 1 1 d . . . . .
H12A H 0.483941 0.273109 0.525442 0.033 Uiso 1 1 calc R U . . .
H12B H 0.414574 0.375630 0.563831 0.033 Uiso 1 1 calc R U . . .
C9 C 0.6070(5) 0.3187(4) 0.3830(3) 0.0337(11) Uani 1 1 d . . . . .
C14 C 0.5975(4) 0.5250(3) 0.4888(2) 0.0325(11) Uani 1 1 d . . . . .
H14A H 0.554956 0.531774 0.438087 0.039 Uiso 1 1 calc R U . . .
H14B H 0.700051 0.556243 0.487670 0.039 Uiso 1 1 calc R U . . .
C17 C 0.2764(4) 0.5526(3) 0.5716(2) 0.0276(9) Uani 1 1 d . . . . .
C13 C 0.6174(4) 0.4069(3) 0.5047(2) 0.0317(10) Uani 1 1 d . . . . .
H13 H 0.682904 0.398867 0.549779 0.038 Uiso 1 1 calc R U . . .
C3 C 0.1406(6) 0.1736(4) 0.2731(3) 0.0414(12) Uani 1 1 d . . . . .
H3 H 0.034735 0.160646 0.275431 0.050 Uiso 1 1 calc R U . . .
C20 C -0.0286(4) 0.4939(4) 0.6080(2) 0.0352(9) Uani 1 1 d . . . . .
H20 H -0.129627 0.474622 0.619855 0.042 Uiso 1 1 calc R U . . .
C18 C 0.2053(5) 0.5845(3) 0.6395(3) 0.0389(11) Uani 1 1 d . . . . .
H18 H 0.260546 0.626695 0.673306 0.047 Uiso 1 1 calc R U . . .
C7 C 0.6214(5) 0.2217(4) 0.2665(3) 0.0429(12) Uani 1 1 d . . . . .
H7 H 0.679283 0.194052 0.226610 0.052 Uiso 1 1 calc R U . . .
C6 C 0.4587(5) 0.2085(4) 0.2670(2) 0.0352(11) Uani 1 1 d . . . . .
C19 C 0.0549(5) 0.5552(4) 0.6578(3) 0.0422(13) Uani 1 1 d . . . . .
H19 H 0.011041 0.576761 0.703516 0.051 Uiso 1 1 calc R U . . .
C8 C 0.6938(5) 0.2741(4) 0.3233(3) 0.0416(12) Uani 1 1 d . . . . .
H8 H 0.801014 0.280641 0.322948 0.050 Uiso 1 1 calc R U . . .
C5 C 0.3854(6) 0.1445(4) 0.2131(3) 0.0489(14) Uani 1 1 d . . . . .
H5 H 0.444148 0.113478 0.174810 0.059 Uiso 1 1 calc R U . . .
C4 C 0.2300(6) 0.1264(4) 0.2154(3) 0.0498(14) Uani 1 1 d . . . . .
H4 H 0.183338 0.083248 0.179192 0.060 Uiso 1 1 calc R U . . .
C15 C 0.5792(5) 0.6241(5) 0.6461(3) 0.0605(17) Uani 1 1 d . . . . .
H15A H 0.589620 0.556057 0.670004 0.091 Uiso 1 1 calc R U . . .
H15B H 0.521297 0.670561 0.678522 0.091 Uiso 1 1 calc R U . . .
H15C H 0.680073 0.653547 0.637173 0.091 Uiso 1 1 calc R U . . .
C16 C 0.4515(7) 0.7393(4) 0.5068(4) 0.072(2) Uani 1 1 d . . . . .
H16A H 0.551452 0.770025 0.497632 0.109 Uiso 1 1 calc R U . . .
H16B H 0.392418 0.785250 0.539100 0.109 Uiso 1 1 calc R U . . .
H16C H 0.398287 0.730176 0.459362 0.109 Uiso 1 1 calc R U . . .

loop_
_atom_site_aniso_label
_atom_site_aniso_U_11
_atom_site_aniso_U_22
_atom_site_aniso_U_33
_atom_site_aniso_U_23
_atom_site_aniso_U_13
_atom_site_aniso_U_12
Br1 0.0510(3) 0.0441(3) 0.0317(2) 0.0058(3) -0.0103(2) 0.0128(3)
Si1 0.0301(6) 0.0261(6) 0.0415(8) -0.0037(6) -0.0002(6) -0.0039(5)
O1 0.0252(15) 0.051(2) 0.0412(19) -0.0140(16) -0.0041(14) 0.0053(14)
C11 0.029(2) 0.025(2) 0.020(2) -0.0015(17) -0.0020(17) -0.0027(17)
C23 0.0209(18) 0.027(2) 0.022(2) 0.0021(18) -0.0028(17) -0.0013(17)
C2 0.035(2) 0.033(2) 0.025(2) 0.0011(19) -0.0006(19) -0.0014(19)
C10 0.029(2) 0.027(2) 0.019(2) 0.0001(17) 0.0014(17) 0.0024(18)
C22 0.0280(18) 0.023(2) 0.0266(19) -0.0008(18) -0.0009(16) 0.001(2)
C1 0.035(2) 0.028(2) 0.019(2) 0.0029(17) 0.0009(19) 0.0048(19)
C21 0.0255(19) 0.031(2) 0.039(3) -0.0078(19) -0.002(2) -0.0002(18)
C12 0.032(2) 0.027(2) 0.023(2) -0.0002(18) -0.0037(19) 0.0041(19)
C9 0.037(2) 0.031(3) 0.033(3) -0.002(2) 0.002(2) 0.004(2)
C14 0.030(2) 0.035(3) 0.033(2) 0.002(2) 0.0002(18) -0.0060(19)
C17 0.0299(19) 0.025(2) 0.028(2) -0.0017(18) 0.0006(18) -0.0011(17)
C13 0.028(2) 0.039(3) 0.028(2) -0.006(2) -0.0051(19) -0.001(2)
C3 0.050(3) 0.039(3) 0.035(3) 0.000(2) -0.006(2) -0.004(2)
C20 0.0284(19) 0.032(2) 0.045(2) -0.010(2) 0.0075(18) -0.003(2)
C18 0.045(2) 0.037(3) 0.035(3) -0.014(2) 0.000(2) -0.007(2)
C7 0.049(3) 0.048(3) 0.031(3) -0.006(2) 0.015(2) 0.007(2)
C6 0.050(3) 0.033(3) 0.023(2) 0.0013(19) 0.005(2) 0.008(2)
C19 0.041(2) 0.047(3) 0.039(3) -0.009(2) 0.015(2) -0.007(2)
C8 0.032(2) 0.048(3) 0.045(3) -0.003(2) 0.006(2) 0.006(2)
C5 0.067(4) 0.052(3) 0.028(3) -0.012(2) 0.007(3) 0.005(3)
C4 0.065(3) 0.048(3) 0.036(3) -0.013(2) -0.009(3) -0.006(3)
C15 0.041(3) 0.084(4) 0.057(4) -0.036(4) -0.006(3) -0.001(3)
C16 0.062(4) 0.038(3) 0.117(6) 0.028(3) 0.017(4) 0.004(3)

loop_
_atom_type_symbol
_atom_type_description
_atom_type_scat_dispersion_real
_atom_type_scat_dispersion_imag
_atom_type_scat_source
C C 0.0033 0.0016 'International Tables Vol C Tables 4.2.6.8 and 6.1.1.4'
H H 0.0000 0.0000 'International Tables Vol C Tables 4.2.6.8 and 6.1.1.4'
Br Br -0.2901 2.4595 'International Tables Vol C Tables 4.2.6.8 and 6.1.1.4'
O O 0.0106 0.0060 'International Tables Vol C Tables 4.2.6.8 and 6.1.1.4'
Si Si 0.0817 0.0704 'International Tables Vol C Tables 4.2.6.8 and 6.1.1.4'

loop_
_geom_angle_atom_site_label_1
_geom_angle_atom_site_label_2
_geom_angle_atom_site_label_3
_geom_angle
_geom_angle_site_symmetry_1
_geom_angle_site_symmetry_3
_geom_angle_publ_flag
C14 Si1 C17 113.90(18) . . ?
C15 Si1 C14 108.6(2) . . ?
C15 Si1 C17 109.2(2) . . ?
C16 Si1 C14 107.0(2) . . ?
C16 Si1 C17 107.8(2) . . ?
C16 Si1 C15 110.3(3) . . ?
C9 O1 C13 117.3(3) . . ?
C23 C11 C10 130.1(4) . . ?
C23 C11 C12 119.2(4) . . ?
C10 C11 C12 108.9(3) . . ?
C11 C23 Br1 120.5(3) . . ?
C11 C23 C22 125.9(4) . . ?
C22 C23 Br1 113.6(3) . . ?
C1 C2 H2 119.2 . . ?
C3 C2 H2 119.2 . . ?
C3 C2 C1 121.6(4) . . ?
C1 C10 C11 124.9(3) . . ?
C9 C10 C11 117.0(4) . . ?
C9 C10 C1 117.2(4) . . ?
C21 C22 C23 117.1(3) . . ?
C17 C22 C23 122.9(3) . . ?
C17 C22 C21 119.9(4) . . ?
C2 C1 C10 123.0(4) . . ?
C2 C1 C6 117.1(4) . . ?
C6 C1 C10 119.7(4) . . ?
C22 C21 H21 119.7 . . ?
C20 C21 C22 120.6(4) . . ?
C20 C21 H21 119.7 . . ?
C11 C12 H12A 110.7 . . ?
C11 C12 H12B 110.7 . . ?
C11 C12 C13 105.0(3) . . ?
H12A C12 H12B 108.8 . . ?
C13 C12 H12A 110.7 . . ?
C13 C12 H12B 110.7 . . ?
O1 C9 C10 124.4(4) . . ?
O1 C9 C8 113.4(4) . . ?
C10 C9 C8 122.2(4) . . ?
Si1 C14 H14A 107.3 . . ?
Si1 C14 H14B 107.3 . . ?
H14A C14 H14B 106.9 . . ?
C13 C14 Si1 120.0(3) . . ?
C13 C14 H14A 107.3 . . ?
C13 C14 H14B 107.3 . . ?
C22 C17 Si1 126.7(3) . . ?
C18 C17 Si1 115.8(3) . . ?
C18 C17 C22 117.4(3) . . ?
O1 C13 C12 109.4(3) . . ?
O1 C13 C14 108.4(4) . . ?
O1 C13 H13 108.3 . . ?
C12 C13 C14 113.9(3) . . ?
C12 C13 H13 108.3 . . ?
C14 C13 H13 108.3 . . ?
C2 C3 H3 119.8 . . ?
C2 C3 C4 120.4(4) . . ?
C4 C3 H3 119.8 . . ?
C21 C20 H20 119.7 . . ?
C21 C20 C19 120.6(4) . . ?
C19 C20 H20 119.7 . . ?
C17 C18 H18 119.0 . . ?
C19 C18 C17 122.1(4) . . ?
C19 C18 H18 119.0 . . ?
C6 C7 H7 119.6 . . ?
C8 C7 H7 119.6 . . ?
C8 C7 C6 120.8(4) . . ?
C7 C6 C1 119.2(4) . . ?
C5 C6 C1 119.9(4) . . ?
C5 C6 C7 120.9(4) . . ?
C20 C19 C18 119.5(4) . . ?
C20 C19 H19 120.3 . . ?
C18 C19 H19 120.3 . . ?
C9 C8 H8 119.9 . . ?
C7 C8 C9 120.1(4) . . ?
C7 C8 H8 119.9 . . ?
C6 C5 H5 119.2 . . ?
C4 C5 C6 121.5(5) . . ?
C4 C5 H5 119.2 . . ?
C3 C4 H4 120.3 . . ?
C5 C4 C3 119.4(5) . . ?
C5 C4 H4 120.3 . . ?
Si1 C15 H15A 109.5 . . ?
Si1 C15 H15B 109.5 . . ?
Si1 C15 H15C 109.5 . . ?
H15A C15 H15B 109.5 . . ?
H15A C15 H15C 109.5 . . ?
H15B C15 H15C 109.5 . . ?
Si1 C16 H16A 109.5 . . ?
Si1 C16 H16B 109.5 . . ?
Si1 C16 H16C 109.5 . . ?
H16A C16 H16B 109.5 . . ?
H16A C16 H16C 109.5 . . ?
H16B C16 H16C 109.5 . . ?

loop_
_geom_bond_atom_site_label_1
_geom_bond_atom_site_label_2
_geom_bond_distance
_geom_bond_site_symmetry_2
_geom_bond_publ_flag
Br1 C23 1.922(4) . ?
Si1 C14 1.876(4) . ?
Si1 C17 1.886(4) . ?
Si1 C15 1.870(5) . ?
Si1 C16 1.856(5) . ?
O1 C9 1.374(5) . ?
O1 C13 1.455(5) . ?
C11 C23 1.337(5) . ?
C11 C10 1.480(5) . ?
C11 C12 1.509(5) . ?
C23 C22 1.487(5) . ?
C2 H2 0.9300 . ?
C2 C1 1.420(6) . ?
C2 C3 1.363(6) . ?
C10 C1 1.442(5) . ?
C10 C9 1.386(5) . ?
C22 C21 1.411(5) . ?
C22 C17 1.407(5) . ?
C1 C6 1.424(6) . ?
C21 H21 0.9300 . ?
C21 C20 1.372(5) . ?
C12 H12A 0.9700 . ?
C12 H12B 0.9700 . ?
C12 C13 1.524(5) . ?
C9 C8 1.409(6) . ?
C14 H14A 0.9700 . ?
C14 H14B 0.9700 . ?
C14 C13 1.526(6) . ?
C17 C18 1.404(6) . ?
C13 H13 0.9800 . ?
C3 H3 0.9300 . ?
C3 C4 1.408(7) . ?
C20 H20 0.9300 . ?
C20 C19 1.374(6) . ?
C18 H18 0.9300 . ?
C18 C19 1.389(6) . ?
C7 H7 0.9300 . ?
C7 C6 1.416(7) . ?
C7 C8 1.352(7) . ?
C6 C5 1.398(6) . ?
C19 H19 0.9300 . ?
C8 H8 0.9300 . ?
C5 H5 0.9300 . ?
C5 C4 1.363(7) . ?
C4 H4 0.9300 . ?
C15 H15A 0.9600 . ?
C15 H15B 0.9600 . ?
C15 H15C 0.9600 . ?
C16 H16A 0.9600 . ?
C16 H16B 0.9600 . ?
C16 H16C 0.9600 . ?

loop_
_geom_torsion_atom_site_label_1
_geom_torsion_atom_site_label_2
_geom_torsion_atom_site_label_3
_geom_torsion_atom_site_label_4
_geom_torsion
_geom_torsion_site_symmetry_1
_geom_torsion_site_symmetry_2
_geom_torsion_site_symmetry_3
_geom_torsion_site_symmetry_4
_geom_torsion_publ_flag
Br1 C23 C22 C21 70.0(4) . . . . ?
Br1 C23 C22 C17 -113.4(4) . . . . ?
Si1 C14 C13 O1 171.7(2) . . . . ?
Si1 C14 C13 C12 49.6(5) . . . . ?
Si1 C17 C18 C19 175.8(4) . . . . ?
O1 C9 C8 C7 173.3(4) . . . . ?
C11 C23 C22 C21 -112.0(4) . . . . ?
C11 C23 C22 C17 64.7(6) . . . . ?
C11 C10 C1 C2 -0.2(6) . . . . ?
C11 C10 C1 C6 -174.6(4) . . . . ?
C11 C10 C9 O1 -0.1(7) . . . . ?
C11 C10 C9 C8 179.6(4) . . . . ?
C11 C12 C13 O1 -64.8(4) . . . . ?
C11 C12 C13 C14 56.8(5) . . . . ?
C23 C11 C10 C1 -59.8(6) . . . . ?
C23 C11 C10 C9 131.4(5) . . . . ?
C23 C11 C12 C13 -102.5(4) . . . . ?
C23 C22 C21 C20 174.3(4) . . . . ?
C23 C22 C17 Si1 9.7(6) . . . . ?
C23 C22 C17 C18 -174.3(4) . . . . ?
C2 C1 C6 C7 -176.3(4) . . . . ?
C2 C1 C6 C5 1.9(6) . . . . ?
C2 C3 C4 C5 1.1(8) . . . . ?
C10 C11 C23 Br1 0.6(6) . . . . ?
C10 C11 C23 C22 -177.3(4) . . . . ?
C10 C11 C12 C13 63.9(4) . . . . ?
C10 C1 C6 C7 -1.6(6) . . . . ?
C10 C1 C6 C5 176.6(4) . . . . ?
C10 C9 C8 C7 -6.4(7) . . . . ?
C22 C21 C20 C19 1.0(7) . . . . ?
C22 C17 C18 C19 -0.6(7) . . . . ?
C1 C2 C3 C4 -0.9(7) . . . . ?
C1 C10 C9 O1 -169.7(4) . . . . ?
C1 C10 C9 C8 10.0(7) . . . . ?
C1 C6 C5 C4 -1.8(8) . . . . ?
C21 C22 C17 Si1 -173.8(3) . . . . ?
C21 C22 C17 C18 2.2(6) . . . . ?
C21 C20 C19 C18 0.6(7) . . . . ?
C12 C11 C23 Br1 163.8(3) . . . . ?
C12 C11 C23 C22 -14.2(6) . . . . ?
C12 C11 C10 C1 135.7(4) . . . . ?
C12 C11 C10 C9 -33.1(5) . . . . ?
C9 O1 C13 C12 33.6(5) . . . . ?
C9 O1 C13 C14 -91.2(4) . . . . ?
C9 C10 C1 C2 168.5(4) . . . . ?
C9 C10 C1 C6 -5.8(6) . . . . ?
C14 Si1 C17 C22 -28.6(4) . . . . ?
C14 Si1 C17 C18 155.4(3) . . . . ?
C17 Si1 C14 C13 -51.3(4) . . . . ?
C17 C22 C21 C20 -2.4(6) . . . . ?
C17 C18 C19 C20 -0.8(7) . . . . ?
C13 O1 C9 C10 -0.3(6) . . . . ?
C13 O1 C9 C8 179.9(4) . . . . ?
C3 C2 C1 C10 -175.1(4) . . . . ?
C3 C2 C1 C6 -0.6(6) . . . . ?
C7 C6 C5 C4 176.4(5) . . . . ?
C6 C7 C8 C9 -1.6(8) . . . . ?
C6 C5 C4 C3 0.3(8) . . . . ?
C8 C7 C6 C1 5.5(7) . . . . ?
C8 C7 C6 C5 -172.7(5) . . . . ?
C15 Si1 C14 C13 70.7(4) . . . . ?
C15 Si1 C17 C22 -150.2(4) . . . . ?
C15 Si1 C17 C18 33.8(4) . . . . ?
C16 Si1 C14 C13 -170.2(3) . . . . ?
C16 Si1 C17 C22 90.0(4) . . . . ?
C16 Si1 C17 C18 -86.1(4) . . . . ?
